data_7025642
loop_
_publ_author_name
'Wang, Mei'
'Yuan, Da-Qiang'
'Ma, Cheng-Bing'
'Yuan, Ming-Jian'
'Hu, Ming-Qiang'
'Li, Na'
'Chen, Hui'
'Chen, Chang-Neng'
'Liu, Qiu-Tian'

_publ_section_title
;
 The use of phosphonates for constructing 3d-4f clusters at high oxidation
 states: synthesis and characterization of two unusual heterometallic CeMn
 complexes.
;
_journal_issue 31
_journal_name_full 'Dalton transactions (Cambridge, England : 2003)'
_journal_page_first 7276
_journal_page_last 7285
_journal_paper_doi 10.1039/c002474k
_journal_volume 39
_journal_year 2010
_chemical_formula_sum 'C30 H174 Ce2 Mn6 O88 P6'
_chemical_formula_weight 2739.39
_chemical_name_systematic
;
?
;
_space_group_IT_number 176
_symmetry_cell_setting hexagonal
_symmetry_space_group_name_Hall '-P 6c'
_symmetry_space_group_name_H-M 'P 63/m'
_atom_sites_solution_hydrogens geom
_atom_sites_solution_primary direct
_atom_sites_solution_secondary difmap
_audit_creation_method SHELXL-97
_cell_angle_alpha 90.00
_cell_angle_beta 90.00
_cell_angle_gamma 120.00
_cell_formula_units_Z 2
_cell_length_a 17.229(5)
_cell_length_b 17.229(5)
_cell_length_c 23.732(8)
_cell_measurement_reflns_used 10200
_cell_measurement_temperature 173(2)
_cell_measurement_theta_max 27.47
_cell_measurement_theta_min 2.52
_cell_volume 6101(3)
_computing_cell_refinement 'Siemens SMART & SAINT'
_computing_data_collection 'Siemens SMART'
_computing_data_reduction 'Siemens XPREP'
_computing_molecular_graphics 'Bruker SHELXTL'
_computing_publication_material 'Bruker SHELXTL'
_computing_structure_refinement 'Siemens SHELXTL'
_computing_structure_solution 'Siemens SHELXTL'
_diffrn_ambient_temperature 173(2)
_diffrn_measured_fraction_theta_full 0.989
_diffrn_measured_fraction_theta_max 0.989
_diffrn_measurement_device_type 'Bruker P4'
_diffrn_measurement_method '\w scans'
_diffrn_radiation_monochromator graphite
_diffrn_radiation_source 'fine-focus sealed tube'
_diffrn_radiation_type MoK\a
_diffrn_radiation_wavelength 0.71073
_diffrn_reflns_av_R_equivalents 0.0395
_diffrn_reflns_av_sigmaI/netI 0.0334
_diffrn_reflns_limit_h_max 22
_diffrn_reflns_limit_h_min -22
_diffrn_reflns_limit_k_max 22
_diffrn_reflns_limit_k_min -22
_diffrn_reflns_limit_l_max 24
_diffrn_reflns_limit_l_min -30
_diffrn_reflns_number 46623
_diffrn_reflns_theta_full 27.47
_diffrn_reflns_theta_max 27.47
_diffrn_reflns_theta_min 2.52
_diffrn_standards_decay_% none
_diffrn_standards_interval_count none
_diffrn_standards_interval_time none
_diffrn_standards_number none
_exptl_absorpt_coefficient_mu 1.511
_exptl_absorpt_correction_T_max .6430
_exptl_absorpt_correction_T_min .4910
_exptl_absorpt_correction_type empirical
_exptl_absorpt_process_details 'SADABS (Sheldrick, 1996)'
_exptl_crystal_colour brown
_exptl_crystal_density_diffrn 1.491
_exptl_crystal_density_method 'not measured'
_exptl_crystal_description prism
_exptl_crystal_F_000 2828
_exptl_crystal_size_max .50
_exptl_crystal_size_mid .40
_exptl_crystal_size_min .30
_refine_diff_density_max 0.779
_refine_diff_density_min -0.341
_refine_diff_density_rms 0.077
_refine_ls_extinction_method none
_refine_ls_goodness_of_fit_ref 1.130
_refine_ls_hydrogen_treatment mixed
_refine_ls_matrix_type full
_refine_ls_number_parameters 234
_refine_ls_number_reflns 4729
_refine_ls_number_restraints 9
_refine_ls_restrained_S_all 1.130
_refine_ls_R_factor_gt 0.0332
_refine_ls_shift/su_max 0.001
_refine_ls_shift/su_mean 0.000
_refine_ls_structure_factor_coef Fsqd
_refine_ls_weighting_details 'calc w=1/[\s^2^(Fo^2^)+(0.0443P)^2^+5.1602P] where P=(Fo^2^+2Fc^2^)/3'
_refine_ls_weighting_scheme calc
_refine_ls_wR_factor_gt 0.0855
_refine_ls_wR_factor_ref 0.0876
_reflns_number_gt 4496
_reflns_number_total 4729
_reflns_threshold_expression >2sigma(I)
_cod_data_source_file c002474k.txt
_cod_data_source_block 1
_cod_depositor_comments
;
The following automatic conversions were performed:

'_symmetry_cell_setting' value 'Hexagonal' changed to 'hexagonal'
according to /home/saulius/struct/CIF-dictionaries/cif_core.dic
dictionary named 'cif_core.dic' version 2.4.2 from 2011-04-26.

Automatic conversion script
Id: cif_fix_values 1891 2012-01-12 08:04:46Z andrius 
;
_cod_original_cell_volume 6100(3)
_cod_original_sg_symbol_H-M P6(3)/m
_cod_database_code 7025642
_refine_ls_r_factor_ref 0.0355

loop_
_symmetry_equiv_pos_as_xyz
'x, y, z'
'x-y, x, z+1/2'
'-y, x-y, z'
'-x, -y, z+1/2'
'-x+y, -x, z'
'y, -x+y, z+1/2'
'-x, -y, -z'
'-x+y, -x, -z-1/2'
'y, -x+y, -z'
'x, y, -z-1/2'
'x-y, x, -z'
'-y, x-y, -z-1/2'

loop_
_atom_site_label
_atom_site_type_symbol
_atom_site_fract_x
_atom_site_fract_y
_atom_site_fract_z
_atom_site_U_iso_or_equiv
_atom_site_adp_type
_atom_site_occupancy
_atom_site_symmetry_multiplicity
_atom_site_calc_flag
_atom_site_refinement_flags
Ce1 Ce 0.3333 0.6667 0.331767(9) 0.02296(8) Uani 1 3 d S
Mn1 Mn 0.53187(3) 0.80980(3) 0.2500 0.02314(11) Uani 1 2 d S
Mn2 Mn 0.45602(3) 0.58588(3) 0.2500 0.02330(11) Uani 1 2 d S
C1 C 0.63335(16) 0.72503(17) 0.40357(11) 0.0318(5) Uani 1 1 d .
C2 C 0.7191(2) 0.7323(3) 0.37967(17) 0.0695(12) Uani 1 1 d .
H2A H 0.7601 0.7404 0.4106 0.104 Uiso 1 1 calc R
H2B H 0.7478 0.7838 0.3541 0.104 Uiso 1 1 calc R
H2C H 0.7043 0.6774 0.3589 0.104 Uiso 1 1 calc R
C3 C 0.6579(3) 0.8123(2) 0.43464(16) 0.0606(10) Uani 1 1 d .
H3A H 0.6991 0.8209 0.4656 0.091 Uiso 1 1 calc R
H3B H 0.6034 0.8090 0.4498 0.091 Uiso 1 1 calc R
H3C H 0.6870 0.8628 0.4084 0.091 Uiso 1 1 calc R
C4 C 0.5885(3) 0.6458(3) 0.44358(19) 0.0781(14) Uani 1 1 d .
H4A H 0.6295 0.6539 0.4745 0.117 Uiso 1 1 calc R
H4B H 0.5731 0.5905 0.4232 0.117 Uiso 1 1 calc R
H4C H 0.5338 0.6419 0.4589 0.117 Uiso 1 1 calc R
C5 C 0.3980(2) 0.3984(2) 0.2500 0.0327(7) Uani 1 2 d S
C6 C 0.4166(3) 0.3214(3) 0.2500 0.0599(14) Uani 1 2 d S
H6A H 0.3597 0.2645 0.2500 0.090 Uiso 1 2 calc SR
H6B H 0.4510 0.3249 0.2837 0.090 Uiso 0.50 1 calc PR
H6C H 0.4510 0.3249 0.2163 0.090 Uiso 0.50 1 calc PR
P1 P 0.55673(4) 0.71006(4) 0.34592(3) 0.02580(14) Uani 1 1 d .
O1 O 0.43834(14) 0.68704(14) 0.2500 0.0237(4) Uani 1 2 d S
O2 O 0.17219(10) 0.63529(10) 0.30288(7) 0.0248(3) Uani 1 1 d .
O3 O 0.3333 0.6667 0.44228(14) 0.0339(7) Uani 1 3 d S
O4 O 0.60069(11) 0.79605(11) 0.30919(7) 0.0285(3) Uani 1 1 d .
O5 O 0.46589(11) 0.69277(11) 0.36946(7) 0.0289(3) Uani 1 1 d .
O6 O 0.54428(11) 0.62993(11) 0.30953(7) 0.0291(4) Uani 1 1 d .
O7 O 0.31715(16) 0.37887(15) 0.2500 0.0317(5) Uani 1 2 d S
O8 O 0.46550(16) 0.47718(16) 0.2500 0.0333(5) Uani 1 2 d S
O9 O 0.6651(2) 0.4854(2) 0.16429(13) 0.0748(8) Uani 1 1 d .
O10 O 0.6667 0.3333 0.3061(3) 0.0868(17) Uani 1 3 d S
O11 O 0.4446(2) 0.23137(19) 0.42266(13) 0.0697(7) Uani 1 1 d .
O12 O 0.6876(2) 0.6023(2) 0.2500 0.0591(9) Uani 1 2 d S
O13 O 0.8421(3) 0.7703(3) 0.2500 0.0765(11) Uani 1 2 d S
O14 O 0.52845(18) 0.41641(19) 0.41513(12) 0.0620(6) Uani 1 1 d D
H14A H 0.557(2) 0.428(3) 0.3833(12) 0.075 Uiso 1 1 d D
H14B H 0.480(2) 0.423(3) 0.4107(17) 0.082 Uiso 1 1 d D
O15 O 0.7833(3) 0.8920(3) 0.2500 0.106(2) Uani 1 2 d S
O16 O 0.17619(16) 0.64832(16) 0.49304(11) 0.0541(5) Uani 1 1 d D
H16A H 0.150(3) 0.605(2) 0.5178(14) 0.085(15) Uiso 1 1 d D
H16B H 0.138(2) 0.636(3) 0.4652(12) 0.076 Uiso 1 1 d D
O17 O 0.05982(17) 0.61818(16) 0.40027(11) 0.0559(6) Uani 1 1 d D
H17A H 0.093(3) 0.625(3) 0.3693(14) 0.094(16) Uiso 1 1 d D
H17B H 0.039(3) 0.654(2) 0.3943(16) 0.070 Uiso 1 1 d D
O18 O -0.0449(2) 0.7080(2) 0.40832(18) 0.0979(11) Uani 1 1 d .
O19 O -0.0248(3) 0.8368(3) 0.33140(19) 0.1176(15) Uani 1 1 d .

loop_
_atom_site_aniso_label
_atom_site_aniso_U_11
_atom_site_aniso_U_22
_atom_site_aniso_U_33
_atom_site_aniso_U_23
_atom_site_aniso_U_13
_atom_site_aniso_U_12
Ce1 0.02133(9) 0.02133(9) 0.02620(14) 0.000 0.000 0.01067(4)
Mn1 0.0198(2) 0.0217(2) 0.0272(3) 0.000 0.000 0.00987(18)
Mn2 0.0208(2) 0.0225(2) 0.0279(3) 0.000 0.000 0.01170(18)
C1 0.0290(11) 0.0342(12) 0.0325(13) -0.0031(10) -0.0077(10) 0.0160(10)
C2 0.0503(19) 0.119(3) 0.061(2) -0.025(2) -0.0179(17) 0.059(2)
C3 0.073(2) 0.061(2) 0.060(2) -0.0256(17) -0.0309(18) 0.0425(19)
C4 0.071(2) 0.058(2) 0.072(3) 0.027(2) -0.030(2) 0.0082(19)
C5 0.0350(18) 0.0296(16) 0.039(2) 0.000 0.000 0.0198(15)
C6 0.046(2) 0.035(2) 0.109(4) 0.000 0.000 0.028(2)
P1 0.0219(3) 0.0269(3) 0.0290(3) -0.0005(2) -0.0031(2) 0.0125(2)
O1 0.0215(10) 0.0188(10) 0.0297(12) 0.000 0.000 0.0092(8)
O2 0.0251(7) 0.0212(7) 0.0279(8) 0.0008(6) 0.0018(6) 0.0114(6)
O3 0.0365(10) 0.0365(10) 0.0288(16) 0.000 0.000 0.0183(5)
O4 0.0228(7) 0.0289(8) 0.0327(9) 0.0021(7) -0.0024(6) 0.0121(6)
O5 0.0242(8) 0.0325(8) 0.0302(9) 0.0008(7) -0.0011(6) 0.0143(7)
O6 0.0257(8) 0.0318(8) 0.0333(9) -0.0036(7) -0.0053(7) 0.0169(7)
O7 0.0292(12) 0.0233(11) 0.0438(15) 0.000 0.000 0.0139(10)
O8 0.0286(12) 0.0286(12) 0.0469(15) 0.000 0.000 0.0174(10)
O9 0.080(2) 0.078(2) 0.0664(18) -0.0049(14) -0.0029(14) 0.0395(17)
O10 0.081(2) 0.081(2) 0.098(5) 0.000 0.000 0.0407(12)
O11 0.0777(18) 0.0687(17) 0.0739(18) -0.0008(14) -0.0032(15) 0.0450(15)
O12 0.0460(17) 0.065(2) 0.075(2) 0.000 0.000 0.0342(16)
O13 0.056(2) 0.073(3) 0.100(3) 0.000 0.000 0.032(2)
O14 0.0572(15) 0.0660(16) 0.0675(17) 0.0016(13) -0.0019(13) 0.0344(13)
O15 0.0359(19) 0.064(3) 0.213(6) 0.000 0.000 0.0201(19)
O16 0.0524(13) 0.0533(13) 0.0542(14) 0.0041(11) 0.0039(11) 0.0246(11)
O17 0.0519(13) 0.0548(14) 0.0570(15) 0.0019(11) 0.0121(11) 0.0236(11)
O18 0.074(2) 0.080(2) 0.133(3) 0.020(2) 0.004(2) 0.0329(17)
O19 0.093(3) 0.113(3) 0.129(4) 0.033(3) -0.019(2) 0.038(2)

loop_
_atom_type_symbol
_atom_type_description
_atom_type_scat_dispersion_real
_atom_type_scat_dispersion_imag
_atom_type_scat_source
C C 0.0033 0.0016 'International Tables Vol C Tables 4.2.6.8 and 6.1.1.4'
H H 0.0000 0.0000 'International Tables Vol C Tables 4.2.6.8 and 6.1.1.4'
N N 0.0061 0.0033 'International Tables Vol C Tables 4.2.6.8 and 6.1.1.4'
O O 0.0106 0.0060 'International Tables Vol C Tables 4.2.6.8 and 6.1.1.4'
P P 0.1023 0.0942 'International Tables Vol C Tables 4.2.6.8 and 6.1.1.4'
Mn Mn 0.3368 0.7283 'International Tables Vol C Tables 4.2.6.8 and 6.1.1.4'
Ce Ce -0.2486 2.6331 'International Tables Vol C Tables 4.2.6.8 and 6.1.1.4'

loop_
_geom_angle_atom_site_label_1
_geom_angle_atom_site_label_2
_geom_angle_atom_site_label_3
_geom_angle
_geom_angle_site_symmetry_1
_geom_angle_site_symmetry_3
O5 Ce1 O5 105.59(5) 3_665 5_565
O5 Ce1 O5 105.59(5) 3_665 .
O5 Ce1 O5 105.59(5) 5_565 .
O5 Ce1 O1 72.55(6) 3_665 3_665
O5 Ce1 O1 126.79(6) 5_565 3_665
O5 Ce1 O1 126.57(6) . 3_665
O5 Ce1 O1 126.57(6) 3_665 8_566
O5 Ce1 O1 72.55(6) 5_565 8_566
O5 Ce1 O1 126.79(6) . 8_566
O1 Ce1 O1 68.57(6) 3_665 8_566
O5 Ce1 O1 126.79(6) 3_665 .
O5 Ce1 O1 126.57(6) 5_565 .
O5 Ce1 O1 72.55(6) . .
O1 Ce1 O1 68.57(6) 3_665 .
O1 Ce1 O1 68.57(6) 8_566 .
O5 Ce1 O3 66.88(4) 3_665 .
O5 Ce1 O3 66.88(4) 5_565 .
O5 Ce1 O3 66.88(4) . .
O1 Ce1 O3 139.43(4) 3_665 .
O1 Ce1 O3 139.43(4) 8_566 .
O1 Ce1 O3 139.43(4) . .
O5 Ce1 O2 69.89(5) 3_665 .
O5 Ce1 O2 70.10(5) 5_565 .
O5 Ce1 O2 171.93(6) . .
O1 Ce1 O2 59.27(6) 3_665 .
O1 Ce1 O2 59.22(6) 8_566 .
O1 Ce1 O2 115.52(5) . .
O3 Ce1 O2 105.05(4) . .
O5 Ce1 O2 70.10(5) 3_665 5_565
O5 Ce1 O2 171.93(6) 5_565 5_565
O5 Ce1 O2 69.89(5) . 5_565
O1 Ce1 O2 59.22(6) 3_665 5_565
O1 Ce1 O2 115.52(5) 8_566 5_565
O1 Ce1 O2 59.27(6) . 5_565
O3 Ce1 O2 105.05(4) . 5_565
O2 Ce1 O2 113.51(3) . 5_565
O5 Ce1 O2 171.93(6) 3_665 3_665
O5 Ce1 O2 69.89(5) 5_565 3_665
O5 Ce1 O2 70.10(5) . 3_665
O1 Ce1 O2 115.52(5) 3_665 3_665
O1 Ce1 O2 59.27(6) 8_566 3_665
O1 Ce1 O2 59.22(6) . 3_665
O3 Ce1 O2 105.05(4) . 3_665
O2 Ce1 O2 113.51(3) . 3_665
O2 Ce1 O2 113.51(3) 5_565 3_665
O5 Ce1 Mn1 64.13(5) 3_665 3_665
O5 Ce1 Mn1 99.30(4) 5_565 3_665
O5 Ce1 Mn1 154.95(4) . 3_665
O1 Ce1 Mn1 30.28(4) 3_665 3_665
O1 Ce1 Mn1 63.69(5) 8_566 3_665
O1 Ce1 Mn1 94.91(4) . 3_665
O3 Ce1 Mn1 122.405(13) . 3_665
O2 Ce1 Mn1 29.51(3) . 3_665
O2 Ce1 Mn1 85.06(3) 5_565 3_665
O2 Ce1 Mn1 122.61(4) 3_665 3_665
O5 Ce1 Mn1 99.30(4) 3_665 .
O5 Ce1 Mn1 154.95(4) 5_565 .
O5 Ce1 Mn1 64.13(5) . .
O1 Ce1 Mn1 63.69(5) 3_665 .
O1 Ce1 Mn1 94.91(4) 8_566 .
O1 Ce1 Mn1 30.28(4) . .
O3 Ce1 Mn1 122.405(13) . .
O2 Ce1 Mn1 122.61(4) . .
O2 Ce1 Mn1 29.51(3) 5_565 .
O2 Ce1 Mn1 85.06(3) 3_665 .
Mn1 Ce1 Mn1 93.970(17) 3_665 .
O2 Mn1 O2 85.12(10) 5_565 8_566
O2 Mn1 O1 85.96(7) 5_565 .
O2 Mn1 O1 85.96(7) 8_566 .
O2 Mn1 O4 90.64(8) 5_565 .
O2 Mn1 O4 175.45(7) 8_566 .
O1 Mn1 O4 95.39(7) . .
O2 Mn1 O4 175.45(7) 5_565 10_556
O2 Mn1 O4 90.64(8) 8_566 10_556
O1 Mn1 O4 95.39(7) . 10_556
O4 Mn1 O4 93.55(11) . 10_556
O2 Mn1 O7 90.98(7) 5_565 3_665
O2 Mn1 O7 90.98(7) 8_566 3_665
O1 Mn1 O7 175.84(10) . 3_665
O4 Mn1 O7 87.45(7) . 3_665
O4 Mn1 O7 87.45(7) 10_556 3_665
O2 Mn1 Mn2 43.18(5) 5_565 3_665
O2 Mn1 Mn2 43.18(5) 8_566 3_665
O1 Mn1 Mn2 92.63(7) . 3_665
O4 Mn1 Mn2 132.33(5) . 3_665
O4 Mn1 Mn2 132.33(5) 10_556 3_665
O7 Mn1 Mn2 83.22(7) 3_665 3_665
O2 Mn1 Ce1 90.66(5) 5_565 8_566
O2 Mn1 Ce1 44.49(5) 8_566 8_566
O1 Mn1 Ce1 42.32(4) . 8_566
O4 Mn1 Ce1 137.43(5) . 8_566
O4 Mn1 Ce1 87.44(5) 10_556 8_566
O7 Mn1 Ce1 135.07(5) 3_665 8_566
Mn2 Mn1 Ce1 68.088(12) 3_665 8_566
O2 Mn1 Ce1 44.49(5) 5_565 .
O2 Mn1 Ce1 90.66(5) 8_566 .
O1 Mn1 Ce1 42.32(4) . .
O4 Mn1 Ce1 87.44(5) . .
O4 Mn1 Ce1 137.43(5) 10_556 .
O7 Mn1 Ce1 135.07(5) 3_665 .
Mn2 Mn1 Ce1 68.088(12) 3_665 .
Ce1 Mn1 Ce1 64.81(3) 8_566 .
O2 Mn2 O2 85.24(10) 12_666 3_665
O2 Mn2 O1 85.95(7) 12_666 .
O2 Mn2 O1 85.95(7) 3_665 .
O2 Mn2 O6 175.28(7) 12_666 .
O2 Mn2 O6 90.34(8) 3_665 .
O1 Mn2 O6 95.43(7) . .
O2 Mn2 O6 90.34(8) 12_666 10_556
O2 Mn2 O6 175.28(7) 3_665 10_556
O1 Mn2 O6 95.43(7) . 10_556
O6 Mn2 O6 94.02(11) . 10_556
O2 Mn2 O8 91.27(7) 12_666 .
O2 Mn2 O8 91.27(7) 3_665 .
O1 Mn2 O8 176.21(10) . .
O6 Mn2 O8 87.14(7) . .
O6 Mn2 O8 87.14(7) 10_556 .
O2 Mn2 Mn1 43.24(5) 12_666 8_566
O2 Mn2 Mn1 43.24(5) 3_665 8_566
O1 Mn2 Mn1 92.62(7) . 8_566
O6 Mn2 Mn1 132.08(5) . 8_566
O6 Mn2 Mn1 132.08(5) 10_556 8_566
O8 Mn2 Mn1 83.59(7) . 8_566
O2 Mn2 Ce1 44.47(5) 12_666 8_566
O2 Mn2 Ce1 90.70(5) 3_665 8_566
O1 Mn2 Ce1 42.31(4) . 8_566
O6 Mn2 Ce1 137.49(5) . 8_566
O6 Mn2 Ce1 87.31(5) 10_556 8_566
O8 Mn2 Ce1 135.31(5) . 8_566
Mn1 Mn2 Ce1 68.084(12) 8_566 8_566
O2 Mn2 Ce1 90.70(5) 12_666 .
O2 Mn2 Ce1 44.47(5) 3_665 .
O1 Mn2 Ce1 42.31(4) . .
O6 Mn2 Ce1 87.31(5) . .
O6 Mn2 Ce1 137.49(5) 10_556 .
O8 Mn2 Ce1 135.31(5) . .
Mn1 Mn2 Ce1 68.084(12) 8_566 .
Ce1 Mn2 Ce1 64.81(3) 8_566 .
C4 C1 C2 110.0(3) . .
C4 C1 C3 110.4(3) . .
C2 C1 C3 108.5(3) . .
C4 C1 P1 109.5(2) . .
C2 C1 P1 109.5(2) . .
C3 C1 P1 108.94(19) . .
C1 C2 H2A 109.5 . .
C1 C2 H2B 109.5 . .
H2A C2 H2B 109.5 . .
C1 C2 H2C 109.5 . .
H2A C2 H2C 109.5 . .
H2B C2 H2C 109.5 . .
C1 C3 H3A 109.5 . .
C1 C3 H3B 109.5 . .
H3A C3 H3B 109.5 . .
C1 C3 H3C 109.5 . .
H3A C3 H3C 109.5 . .
H3B C3 H3C 109.5 . .
C1 C4 H4A 109.5 . .
C1 C4 H4B 109.5 . .
H4A C4 H4B 109.5 . .
C1 C4 H4C 109.5 . .
H4A C4 H4C 109.5 . .
H4B C4 H4C 109.5 . .
O7 C5 O8 125.8(3) . .
O7 C5 C6 117.1(3) . .
O8 C5 C6 117.1(3) . .
C5 C6 H6A 109.5 . .
C5 C6 H6B 109.5 . .
H6A C6 H6B 109.5 . .
C5 C6 H6C 109.5 . .
H6A C6 H6C 109.5 . .
H6B C6 H6C 109.5 . .
O5 P1 O6 110.75(9) . .
O5 P1 O4 110.57(9) . .
O6 P1 O4 108.76(10) . .
O5 P1 C1 110.31(11) . .
O6 P1 C1 108.15(11) . .
O4 P1 C1 108.21(11) . .
Mn2 O1 Mn1 125.25(11) . .
Mn2 O1 Ce1 107.41(6) . 8_566
Mn1 O1 Ce1 107.40(6) . 8_566
Mn2 O1 Ce1 107.41(6) . .
Mn1 O1 Ce1 107.40(6) . .
Ce1 O1 Ce1 98.85(8) 8_566 .
Mn2 O2 Mn1 93.58(8) 8_566 3_665
Mn2 O2 Ce1 106.07(7) 8_566 .
Mn1 O2 Ce1 106.00(7) 3_665 .
P1 O4 Mn1 119.36(10) . .
P1 O5 Ce1 135.66(10) . .
P1 O6 Mn2 119.27(10) . .
C5 O7 Mn1 123.9(2) . 8_566
C5 O8 Mn2 123.5(2) . .
H14A O14 H14B 108(3) . .
H16A O16 H16B 107(3) . .
H17A O17 H17B 104(2) . .

loop_
_geom_bond_atom_site_label_1
_geom_bond_atom_site_label_2
_geom_bond_distance
_geom_bond_site_symmetry_2
Ce1 O5 2.2784(17) 3_665
Ce1 O5 2.2784(17) 5_565
Ce1 O5 2.2784(17) .
Ce1 O1 2.5547(15) 3_665
Ce1 O1 2.5547(15) 8_566
Ce1 O1 2.5547(15) .
Ce1 O3 2.623(3) .
Ce1 O2 2.6400(17) .
Ce1 O2 2.6400(17) 5_565
Ce1 O2 2.6400(17) 3_665
Ce1 Mn1 3.6210(9) 3_665
Ce1 Mn1 3.6210(9) .
Mn1 O2 1.8554(16) 5_565
Mn1 O2 1.8554(16) 8_566
Mn1 O1 1.914(2) .
Mn1 O4 1.9276(17) .
Mn1 O4 1.9276(17) 10_556
Mn1 O7 1.965(2) 3_665
Mn1 Mn2 2.7028(10) 3_665
Mn1 Ce1 3.6210(9) 8_566
Mn2 O2 1.8531(16) 12_666
Mn2 O2 1.8531(16) 3_665
Mn2 O1 1.913(2) .
Mn2 O6 1.9312(17) .
Mn2 O6 1.9312(17) 10_556
Mn2 O8 1.959(2) .
Mn2 Mn1 2.7028(10) 8_566
Mn2 Ce1 3.6211(9) 8_566
C1 C4 1.519(4) .
C1 C2 1.527(4) .
C1 C3 1.532(4) .
C1 P1 1.828(3) .
C2 H2A 0.9800 .
C2 H2B 0.9800 .
C2 H2C 0.9800 .
C3 H3A 0.9800 .
C3 H3B 0.9800 .
C3 H3C 0.9800 .
C4 H4A 0.9800 .
C4 H4B 0.9800 .
C4 H4C 0.9800 .
C5 O7 1.259(4) .
C5 O8 1.271(4) .
C5 C6 1.513(5) .
C6 H6A 0.9800 .
C6 H6B 0.9800 .
C6 H6C 0.9800 .
P1 O5 1.5441(17) .
P1 O6 1.5496(18) .
P1 O4 1.5512(18) .
O1 Ce1 2.5547(15) 8_566
O2 Mn2 1.8531(16) 8_566
O2 Mn1 1.8554(16) 3_665
O7 Mn1 1.965(2) 8_566
O14 H14A 0.867(18) .
O14 H14B 0.895(18) .
O16 H16A 0.880(18) .
O16 H16B 0.880(18) .
O17 H17A 0.901(18) .
O17 H17B 0.877(18) .
